data_4343898
loop_
_publ_author_name
'Eisenhart, Reed J.'
'Rudd, P. Alex'
'Planas, Nora'
'Boyce, David W.'
'Carlson, Rebecca K.'
'Tolman, William B.'
'Bill, Eckhard'
'Gagliardi, Laura'
'Lu, Connie C.'

_publ_section_title
;
 Pushing the Limits of Delta Bonding in Metal-Chromium Complexes with
 Redox Changes and Metal Swapping.
;
_journal_issue 15
_journal_name_full 'Inorganic chemistry'
_journal_page_first 7579
_journal_page_last 7592
_journal_paper_doi 10.1021/acs.inorgchem.5b01163
_journal_volume 54
_journal_year 2015
_chemical_formula_moiety 'C39 H60 Cr Mn N4 P3, C18 H36 K N2 O6'
_chemical_formula_sum 'C57 H96 Cr K Mn N6 O6 P3'
_chemical_formula_weight 1200.35
_chemical_name_common 'LCrMn2.2.2 CryptK'
_chemical_name_systematic
;
 ?
;
_space_group_crystal_system trigonal
_space_group_IT_number 147
_space_group_name_Hall '-P 3'
_space_group_name_H-M_alt 'P -3'
_symmetry_space_group_name_Hall '-P 3'
_symmetry_space_group_name_H-M 'P -3'
_atom_sites_solution_hydrogens geom
_atom_sites_solution_primary direct
_atom_sites_solution_secondary difmap
_audit_creation_method SHELXL-2013
_cell_angle_alpha 90
_cell_angle_beta 90
_cell_angle_gamma 120
_cell_formula_units_Z 2
_cell_length_a 11.3119(7)
_cell_length_b 11.3119(7)
_cell_length_c 28.5164(18)
_cell_measurement_reflns_used 16242
_cell_measurement_temperature 173(2)
_cell_measurement_theta_max 27.486
_cell_measurement_theta_min 2.184
_cell_volume 3160.1(3)
_computing_structure_refinement 'SHELXL-2013 (Sheldrick, 2013)'
_computing_structure_solution 'SHELXL-2013 (Sheldrick, 2013)'
_diffrn_ambient_temperature 173(2)
_diffrn_measured_fraction_theta_full 0.999
_diffrn_measured_fraction_theta_max 1.000
_diffrn_radiation_type MoK\a
_diffrn_radiation_wavelength 0.71073
_diffrn_reflns_av_R_equivalents 0.0393
_diffrn_reflns_av_unetI/netI 0.0252
_diffrn_reflns_Laue_measured_fraction_full 0.999
_diffrn_reflns_Laue_measured_fraction_max 1.000
_diffrn_reflns_limit_h_max 14
_diffrn_reflns_limit_h_min -14
_diffrn_reflns_limit_k_max 14
_diffrn_reflns_limit_k_min -14
_diffrn_reflns_limit_l_max 34
_diffrn_reflns_limit_l_min -36
_diffrn_reflns_number 33862
_diffrn_reflns_point_group_measured_fraction_full 0.999
_diffrn_reflns_point_group_measured_fraction_max 1.000
_diffrn_reflns_theta_full 25.242
_diffrn_reflns_theta_max 27.477
_diffrn_reflns_theta_min 2.079
_diffrn_source 'normal-focus sealed tube'
_exptl_absorpt_coefficient_mu 0.564
_exptl_absorpt_correction_T_max 0.9458
_exptl_absorpt_correction_T_min 0.8956
_exptl_absorpt_correction_type multi-scan
_exptl_absorpt_process_details 'SADABS, R. Blessing 1995'
_exptl_crystal_colour brown
_exptl_crystal_density_diffrn 1.262
_exptl_crystal_density_method 'not measured'
_exptl_crystal_description hexagon
_exptl_crystal_F_000 1282
_exptl_crystal_size_max 0.20
_exptl_crystal_size_mid 0.10
_exptl_crystal_size_min 0.10
_refine_diff_density_max 0.620
_refine_diff_density_min -0.300
_refine_diff_density_rms 0.046
_refine_ls_extinction_method none
_refine_ls_goodness_of_fit_ref 1.035
_refine_ls_hydrogen_treatment constr
_refine_ls_matrix_type full
_refine_ls_number_parameters 227
_refine_ls_number_reflns 4850
_refine_ls_number_restraints 0
_refine_ls_restrained_S_all 1.035
_refine_ls_R_factor_all 0.0361
_refine_ls_R_factor_gt 0.0296
_refine_ls_shift/su_max 0.002
_refine_ls_shift/su_mean 0.000
_refine_ls_structure_factor_coef Fsqd
_refine_ls_weighting_details
;
 w=1/[\s^2^(Fo^2^)+(0.0365P)^2^+0.7111P]
 where P=(Fo^2^+2Fc^2^)/3
;
_refine_ls_weighting_scheme calc
_refine_ls_wR_factor_gt 0.0689
_refine_ls_wR_factor_ref 0.0722
_reflns_Friedel_coverage 0.000
_reflns_number_gt 4397
_reflns_number_total 4850
_reflns_threshold_expression 'I > 2\s(I)'
_cod_data_source_file ic5b01163_si_002.cif
_cod_data_source_block 12219rje_ComplexK222[3red]
_cod_depositor_comments
;Adding full bibliography for 4343895--4343899.cif.

The following automatic conversions were performed:

'_atom_sites_solution_secondary' value 'diffmap' was changed to
'difmap'.

Automatic conversion script
Id: cif_fix_values 6452 2018-10-05 10:23:21Z andrius 
;
_cod_original_cell_volume 3160.1(4)
_cod_database_code 4343898
_shelx_space_group_comment
;
The symmetry employed for this shelxl refinement is uniquely defined
by the following loop, which should always be used as a source of
symmetry information in preference to the above space-group names.
They are only intended as comments.
;
_shelxl_version_number 2013-2

loop_
_space_group_symop_operation_xyz
'x, y, z'
'-y, x-y, z'
'-x+y, -x, z'
'-x, -y, -z'
'y, -x+y, -z'
'x-y, x, -z'

loop_
_atom_site_label
_atom_site_type_symbol
_atom_site_fract_x
_atom_site_fract_y
_atom_site_fract_z
_atom_site_U_iso_or_equiv
_atom_site_adp_type
_atom_site_occupancy
_atom_site_site_symmetry_order
_atom_site_calc_flag
_atom_site_refinement_flags_posn
_atom_site_refinement_flags_adp
_atom_site_refinement_flags_occupancy
Mn2 Mn 0.6667 0.3333 0.86648(2) 0.02370(10) Uani 1 3 d S T P
Cr2 Cr 0.6667 0.3333 0.80199(2) 0.02253(11) Uani 1 3 d S T P
P2 P 0.67550(5) 0.54183(5) 0.87259(2) 0.02598(11) Uani 1 1 d . . .
C1 C 0.76848(16) 0.47287(18) 0.70559(6) 0.0227(4) Uani 1 1 d . . .
C2 C 0.83674(19) 0.5073(2) 0.66375(7) 0.0275(4) Uani 1 1 d . . .
H2A H 0.8174 0.4392 0.6418 0.033 Uiso 1 1 calc R U .
C3 C 0.9347(2) 0.6420(2) 0.65297(7) 0.0327(4) Uani 1 1 d . . .
H3A H 0.9813 0.6639 0.6246 0.039 Uiso 1 1 calc R U .
C4 C 0.9602(2) 0.7422(2) 0.68611(7) 0.0321(4) Uani 1 1 d . . .
H4A H 1.0241 0.8326 0.6796 0.039 Uiso 1 1 calc R U .
C5 C 0.89219(19) 0.7097(2) 0.72870(7) 0.0293(4) Uani 1 1 d . . .
H5A H 0.9103 0.7793 0.7499 0.035 Uiso 1 1 calc R U .
C6 C 0.79564(19) 0.57326(17) 0.74090(6) 0.0239(3) Uani 1 1 d . . .
C7 C 0.7577(2) 0.6338(2) 0.81772(6) 0.0281(4) Uani 1 1 d . . .
H7A H 0.7202 0.6907 0.8081 0.034 Uiso 1 1 calc R U .
H7B H 0.8553 0.6915 0.8222 0.034 Uiso 1 1 calc R U .
C8 C 0.5225(2) 0.5644(2) 0.87311(7) 0.0314(4) Uani 1 1 d . . .
H8A H 0.5543 0.6614 0.8680 0.038 Uiso 1 1 calc R U .
C9 C 0.4445(2) 0.5232(3) 0.91939(7) 0.0420(5) Uani 1 1 d . . .
H9A H 0.3688 0.5391 0.9177 0.063 Uiso 1 1 calc R U .
H9B H 0.5042 0.5764 0.9444 0.063 Uiso 1 1 calc R U .
H9C H 0.4113 0.4281 0.9252 0.063 Uiso 1 1 calc R U .
C10 C 0.4284(2) 0.4848(2) 0.83255(8) 0.0425(5) Uani 1 1 d . . .
H10A H 0.3504 0.4972 0.8326 0.064 Uiso 1 1 calc R U .
H10B H 0.3988 0.3896 0.8360 0.064 Uiso 1 1 calc R U .
H10C H 0.4767 0.5175 0.8035 0.064 Uiso 1 1 calc R U .
C11 C 0.7902(2) 0.6670(2) 0.91739(7) 0.0356(5) Uani 1 1 d . . .
H11A H 0.8827 0.6888 0.9086 0.043 Uiso 1 1 calc R U .
C12 C 0.7935(2) 0.8040(2) 0.91817(8) 0.0465(6) Uani 1 1 d . . .
H12A H 0.8573 0.8622 0.9415 0.070 Uiso 1 1 calc R U .
H12B H 0.7042 0.7890 0.9255 0.070 Uiso 1 1 calc R U .
H12C H 0.8210 0.8467 0.8880 0.070 Uiso 1 1 calc R U .
C13 C 0.7660(3) 0.6022(3) 0.96624(7) 0.0520(7) Uani 1 1 d . . .
H13A H 0.8276 0.6687 0.9883 0.078 Uiso 1 1 calc R U .
H13B H 0.7817 0.5263 0.9653 0.078 Uiso 1 1 calc R U .
H13C H 0.6736 0.5710 0.9757 0.078 Uiso 1 1 calc R U .
N1 N 0.72986(15) 0.53020(15) 0.78238(5) 0.0259(3) Uani 1 1 d . . .
N2 N 0.6667 0.3333 0.71725(8) 0.0212(5) Uani 1 3 d S T P
K1 K 0.3333 0.6667 0.60081(2) 0.03203(15) Uani 1 3 d S T P
C14 C 0.2514(2) 0.52543(18) 0.72075(6) 0.0307(4) Uani 1 1 d . . .
H14A H 0.2313 0.5263 0.7538 0.037 Uiso 1 1 calc R U .
H14B H 0.3047 0.4803 0.7177 0.037 Uiso 1 1 calc R U .
C15 C 0.1191(2) 0.4442(2) 0.69441(7) 0.0337(4) Uani 1 1 d . . .
H15A H 0.0670 0.3535 0.7078 0.040 Uiso 1 1 calc R U .
H15B H 0.0649 0.4887 0.6968 0.040 Uiso 1 1 calc R U .
C16 C 0.0329(2) 0.3375(2) 0.62122(8) 0.0413(5) Uani 1 1 d . . .
H16A H -0.0308 0.3706 0.6172 0.050 Uiso 1 1 calc R U .
H16B H -0.0126 0.2524 0.6386 0.050 Uiso 1 1 calc R U .
C17 C 0.0772(2) 0.3149(2) 0.57473(8) 0.0427(5) Uani 1 1 d . . .
H17A H 0.1493 0.2930 0.5788 0.051 Uiso 1 1 calc R U .
H17B H 0.0011 0.2384 0.5592 0.051 Uiso 1 1 calc R U .
C18 C 0.1749(3) 0.4200(3) 0.50254(8) 0.0523(7) Uani 1 1 d . . .
H18A H 0.1056 0.3384 0.4869 0.063 Uiso 1 1 calc R U .
H18B H 0.2550 0.4110 0.5070 0.063 Uiso 1 1 calc R U .
C19 C 0.2107(3) 0.5426(3) 0.47287(8) 0.0589(8) Uani 1 1 d . . .
H19A H 0.2254 0.5237 0.4409 0.071 Uiso 1 1 calc R U .
H19B H 0.1343 0.5589 0.4727 0.071 Uiso 1 1 calc R U .
N3 N 0.3333 0.6667 0.70428(9) 0.0264(5) Uani 1 3 d S T P
N4 N 0.3333 0.6667 0.48925(10) 0.0479(8) Uani 1 3 d S T P
O1 O 0.14986(14) 0.43515(14) 0.64622(5) 0.0328(3) Uani 1 1 d . . .
O2 O 0.12557(17) 0.43439(16) 0.54648(5) 0.0428(4) Uani 1 1 d . . .

loop_
_atom_site_aniso_label
_atom_site_aniso_U_11
_atom_site_aniso_U_22
_atom_site_aniso_U_33
_atom_site_aniso_U_23
_atom_site_aniso_U_13
_atom_site_aniso_U_12
Mn2 0.02508(14) 0.02508(14) 0.0209(2) 0.000 0.000 0.01254(7)
Cr2 0.02421(15) 0.02421(15) 0.0192(2) 0.000 0.000 0.01210(7)
P2 0.0295(2) 0.0272(2) 0.0221(2) -0.00270(19) -0.0006(2) 0.0148(2)
C1 0.0213(8) 0.0233(9) 0.0240(9) 0.0016(7) -0.0003(6) 0.0116(7)
C2 0.0273(9) 0.0319(10) 0.0261(10) 0.0010(8) -0.0001(7) 0.0169(8)
C3 0.0273(10) 0.0384(11) 0.0300(10) 0.0107(8) 0.0079(8) 0.0146(9)
C4 0.0249(9) 0.0276(10) 0.0383(12) 0.0081(8) 0.0014(8) 0.0089(8)
C5 0.0283(10) 0.0260(9) 0.0315(10) 0.0006(8) -0.0023(8) 0.0121(8)
C6 0.0228(9) 0.0252(8) 0.0256(8) 0.0011(6) -0.0015(8) 0.0135(8)
C7 0.0330(10) 0.0244(9) 0.0265(10) -0.0024(8) 0.0000(8) 0.0142(8)
C8 0.0355(10) 0.0322(10) 0.0328(11) 0.0012(8) 0.0026(8) 0.0216(9)
C9 0.0380(12) 0.0467(14) 0.0436(12) -0.0011(10) 0.0070(10) 0.0228(11)
C10 0.0369(12) 0.0507(13) 0.0449(13) 0.0012(10) -0.0076(10) 0.0256(11)
C11 0.0367(11) 0.0398(12) 0.0283(10) -0.0108(9) -0.0043(8) 0.0177(9)
C12 0.0454(13) 0.0378(12) 0.0489(14) -0.0171(11) -0.0009(11) 0.0154(11)
C13 0.0566(16) 0.0706(18) 0.0266(11) -0.0089(11) -0.0092(10) 0.0302(13)
N1 0.0308(8) 0.0239(8) 0.0227(8) -0.0024(6) 0.0010(6) 0.0135(6)
N2 0.0213(7) 0.0213(7) 0.0210(12) 0.000 0.000 0.0106(3)
K1 0.0347(2) 0.0347(2) 0.0266(3) 0.000 0.000 0.01737(11)
C14 0.0338(11) 0.0300(9) 0.0266(9) 0.0048(7) 0.0002(8) 0.0147(9)
C15 0.0295(10) 0.0305(10) 0.0359(11) 0.0036(8) 0.0044(8) 0.0110(9)
C16 0.0294(11) 0.0389(12) 0.0461(13) -0.0022(10) -0.0094(9) 0.0098(9)
C17 0.0410(13) 0.0374(12) 0.0491(13) -0.0101(10) -0.0188(10) 0.0191(10)
C18 0.0582(16) 0.0579(16) 0.0415(14) -0.0194(11) -0.0092(11) 0.0295(13)
C19 0.0693(18) 0.0747(19) 0.0276(13) -0.0100(12) -0.0104(11) 0.0322(16)
N3 0.0268(8) 0.0268(8) 0.0258(13) 0.000 0.000 0.0134(4)
N4 0.0600(13) 0.0600(13) 0.0238(15) 0.000 0.000 0.0300(6)
O1 0.0262(7) 0.0320(7) 0.0326(8) -0.0014(6) -0.0026(6) 0.0088(6)
O2 0.0546(10) 0.0454(9) 0.0347(8) -0.0078(7) -0.0054(7) 0.0298(8)

loop_
_atom_type_symbol
_atom_type_description
_atom_type_scat_dispersion_real
_atom_type_scat_dispersion_imag
_atom_type_scat_source
C C 0.0033 0.0016 'International Tables Vol C Tables 4.2.6.8 and 6.1.1.4'
H H 0.0000 0.0000 'International Tables Vol C Tables 4.2.6.8 and 6.1.1.4'
N N 0.0061 0.0033 'International Tables Vol C Tables 4.2.6.8 and 6.1.1.4'
O O 0.0106 0.0060 'International Tables Vol C Tables 4.2.6.8 and 6.1.1.4'
P P 0.1023 0.0942 'International Tables Vol C Tables 4.2.6.8 and 6.1.1.4'
K K 0.2009 0.2494 'International Tables Vol C Tables 4.2.6.8 and 6.1.1.4'
Cr Cr 0.3209 0.6236 'International Tables Vol C Tables 4.2.6.8 and 6.1.1.4'
Mn Mn 0.3368 0.7283 'International Tables Vol C Tables 4.2.6.8 and 6.1.1.4'

loop_
_geom_angle_atom_site_label_1
_geom_angle_atom_site_label_2
_geom_angle_atom_site_label_3
_geom_angle
_geom_angle_site_symmetry_1
_geom_angle_site_symmetry_3
Cr2 Mn2 P2 94.314(17) . 3_665
Cr2 Mn2 P2 94.314(17) . 2_655
P2 Mn2 P2 119.440(5) 3_665 2_655
Cr2 Mn2 P2 94.317(17) . .
P2 Mn2 P2 119.441(5) 3_665 .
P2 Mn2 P2 119.439(4) 2_655 .
Mn2 Cr2 N1 105.85(4) . .
Mn2 Cr2 N1 105.86(4) . 3_665
N1 Cr2 N1 112.83(4) . 3_665
Mn2 Cr2 N1 105.86(4) . 2_655
N1 Cr2 N1 112.83(4) . 2_655
N1 Cr2 N1 112.83(4) 3_665 2_655
Mn2 Cr2 N2 180.0 . .
N1 Cr2 N2 74.15(4) . .
N1 Cr2 N2 74.14(4) 3_665 .
N1 Cr2 N2 74.14(4) 2_655 .
C7 P2 C11 100.89(10) . .
C7 P2 C8 99.72(9) . .
C11 P2 C8 103.33(10) . .
C7 P2 Mn2 105.22(6) . .
C11 P2 Mn2 118.93(7) . .
C8 P2 Mn2 124.56(7) . .
C2 C1 C6 121.38(17) . .
C2 C1 N2 122.50(17) . .
C6 C1 N2 116.11(16) . .
C1 C2 C3 121.97(18) . .
C1 C2 H2A 119.0 . .
C3 C2 H2A 119.0 . .
C4 C3 C2 117.82(18) . .
C4 C3 H3A 121.1 . .
C2 C3 H3A 121.1 . .
C5 C4 C3 121.23(19) . .
C5 C4 H4A 119.4 . .
C3 C4 H4A 119.4 . .
C4 C5 C6 121.80(18) . .
C4 C5 H5A 119.1 . .
C6 C5 H5A 119.1 . .
N1 C6 C5 126.33(16) . .
N1 C6 C1 117.94(15) . .
C5 C6 C1 115.72(16) . .
N1 C7 P2 106.68(13) . .
N1 C7 H7A 110.4 . .
P2 C7 H7A 110.4 . .
N1 C7 H7B 110.4 . .
P2 C7 H7B 110.4 . .
H7A C7 H7B 108.6 . .
C10 C8 C9 110.46(19) . .
C10 C8 P2 109.53(14) . .
C9 C8 P2 113.49(14) . .
C10 C8 H8A 107.7 . .
C9 C8 H8A 107.7 . .
P2 C8 H8A 107.7 . .
C8 C9 H9A 109.5 . .
C8 C9 H9B 109.5 . .
H9A C9 H9B 109.5 . .
C8 C9 H9C 109.5 . .
H9A C9 H9C 109.5 . .
H9B C9 H9C 109.5 . .
C8 C10 H10A 109.5 . .
C8 C10 H10B 109.5 . .
H10A C10 H10B 109.5 . .
C8 C10 H10C 109.5 . .
H10A C10 H10C 109.5 . .
H10B C10 H10C 109.5 . .
C12 C11 C13 112.26(19) . .
C12 C11 P2 115.70(16) . .
C13 C11 P2 111.65(16) . .
C12 C11 H11A 105.4 . .
C13 C11 H11A 105.4 . .
P2 C11 H11A 105.4 . .
C11 C12 H12A 109.5 . .
C11 C12 H12B 109.5 . .
H12A C12 H12B 109.5 . .
C11 C12 H12C 109.5 . .
H12A C12 H12C 109.5 . .
H12B C12 H12C 109.5 . .
C11 C13 H13A 109.5 . .
C11 C13 H13B 109.5 . .
H13A C13 H13B 109.5 . .
C11 C13 H13C 109.5 . .
H13A C13 H13C 109.5 . .
H13B C13 H13C 109.5 . .
C6 N1 C7 117.21(15) . .
C6 N1 Cr2 117.44(12) . .
C7 N1 Cr2 120.26(12) . .
C1 N2 C1 114.93(8) 3_665 2_655
C1 N2 C1 114.93(8) 3_665 .
C1 N2 C1 114.92(8) 2_655 .
C1 N2 Cr2 103.23(11) 3_665 .
C1 N2 Cr2 103.23(11) 2_655 .
C1 N2 Cr2 103.23(11) . .
O1 K1 O1 99.24(4) . 3_565
O1 K1 O1 99.23(4) . 2_665
O1 K1 O1 99.24(4) 3_565 2_665
O1 K1 O2 133.49(4) . 3_565
O1 K1 O2 60.45(4) 3_565 3_565
O1 K1 O2 123.83(4) 2_665 3_565
O1 K1 O2 60.45(4) . .
O1 K1 O2 123.83(4) 3_565 .
O1 K1 O2 133.49(4) 2_665 .
O2 K1 O2 94.81(5) 3_565 .
O1 K1 O2 123.83(4) . 2_665
O1 K1 O2 133.49(4) 3_565 2_665
O1 K1 O2 60.45(4) 2_665 2_665
O2 K1 O2 94.81(5) 3_565 2_665
O2 K1 O2 94.81(5) . 2_665
O1 K1 N3 61.59(3) . .
O1 K1 N3 61.59(3) 3_565 .
O1 K1 N3 61.59(3) 2_665 .
O2 K1 N3 121.78(3) 3_565 .
O2 K1 N3 121.79(3) . .
O2 K1 N3 121.78(3) 2_665 .
O1 K1 N4 118.41(3) . .
O1 K1 N4 118.41(3) 3_565 .
O1 K1 N4 118.41(3) 2_665 .
O2 K1 N4 58.22(3) 3_565 .
O2 K1 N4 58.21(3) . .
O2 K1 N4 58.22(3) 2_665 .
N3 K1 N4 180.0 . .
N3 C14 C15 113.50(16) . .
N3 C14 H14A 108.9 . .
C15 C14 H14A 108.9 . .
N3 C14 H14B 108.9 . .
C15 C14 H14B 108.9 . .
H14A C14 H14B 107.7 . .
O1 C15 C14 108.58(16) . .
O1 C15 H15A 110.0 . .
C14 C15 H15A 110.0 . .
O1 C15 H15B 110.0 . .
C14 C15 H15B 110.0 . .
H15A C15 H15B 108.4 . .
O1 C16 C17 108.59(18) . .
O1 C16 H16A 110.0 . .
C17 C16 H16A 110.0 . .
O1 C16 H16B 110.0 . .
C17 C16 H16B 110.0 . .
H16A C16 H16B 108.4 . .
O2 C17 C16 110.08(18) . .
O2 C17 H17A 109.6 . .
C16 C17 H17A 109.6 . .
O2 C17 H17B 109.6 . .
C16 C17 H17B 109.6 . .
H17A C17 H17B 108.2 . .
O2 C18 C19 109.5(2) . .
O2 C18 H18A 109.8 . .
C19 C18 H18A 109.8 . .
O2 C18 H18B 109.8 . .
C19 C18 H18B 109.8 . .
H18A C18 H18B 108.2 . .
N4 C19 C18 113.2(2) . .
N4 C19 H19A 108.9 . .
C18 C19 H19A 108.9 . .
N4 C19 H19B 108.9 . .
C18 C19 H19B 108.9 . .
H19A C19 H19B 107.8 . .
C14 N3 C14 110.26(11) . 3_565
C14 N3 C14 110.26(11) . 2_665
C14 N3 C14 110.26(11) 3_565 2_665
C14 N3 K1 108.67(12) . .
C14 N3 K1 108.67(12) 3_565 .
C14 N3 K1 108.67(12) 2_665 .
C19 N4 C19 110.42(14) . 3_565
C19 N4 C19 110.42(14) . 2_665
C19 N4 C19 110.42(14) 3_565 2_665
C19 N4 K1 108.50(15) . .
C19 N4 K1 108.50(15) 3_565 .
C19 N4 K1 108.50(15) 2_665 .
C16 O1 C15 111.81(15) . .
C16 O1 K1 118.38(12) . .
C15 O1 K1 118.87(11) . .
C18 O2 C17 112.21(18) . .
C18 O2 K1 112.61(14) . .
C17 O2 K1 107.79(11) . .

loop_
_geom_bond_atom_site_label_1
_geom_bond_atom_site_label_2
_geom_bond_distance
_geom_bond_site_symmetry_2
Mn2 Cr2 1.8389(6) .
Mn2 P2 2.3167(5) 3_665
Mn2 P2 2.3167(5) 2_655
Mn2 P2 2.3167(5) .
Cr2 N1 2.0472(15) .
Cr2 N1 2.0472(15) 3_665
Cr2 N1 2.0472(16) 2_655
Cr2 N2 2.416(2) .
P2 C7 1.851(2) .
P2 C11 1.866(2) .
P2 C8 1.871(2) .
C1 C2 1.368(2) .
C1 C6 1.431(2) .
C1 N2 1.4528(18) .
C2 C3 1.398(3) .
C2 H2A 0.9300 .
C3 C4 1.390(3) .
C3 H3A 0.9300 .
C4 C5 1.385(3) .
C4 H4A 0.9300 .
C5 C6 1.418(3) .
C5 H5A 0.9300 .
C6 N1 1.352(2) .
C7 N1 1.456(2) .
C7 H7A 0.9700 .
C7 H7B 0.9700 .
C8 C10 1.524(3) .
C8 C9 1.525(3) .
C8 H8A 0.9800 .
C9 H9A 0.9600 .
C9 H9B 0.9600 .
C9 H9C 0.9600 .
C10 H10A 0.9600 .
C10 H10B 0.9600 .
C10 H10C 0.9600 .
C11 C12 1.532(3) .
C11 C13 1.534(3) .
C11 H11A 0.9800 .
C12 H12A 0.9600 .
C12 H12B 0.9600 .
C12 H12C 0.9600 .
C13 H13A 0.9600 .
C13 H13B 0.9600 .
C13 H13C 0.9600 .
N2 C1 1.4527(18) 3_665
N2 C1 1.4527(18) 2_655
K1 O1 2.7216(14) .
K1 O1 2.7216(14) 3_565
K1 O1 2.7216(14) 2_665
K1 O2 2.9415(16) 3_565
K1 O2 2.9416(16) .
K1 O2 2.9416(16) 2_665
K1 N3 2.951(3) .
K1 N4 3.181(3) .
C14 N3 1.4667(19) .
C14 C15 1.507(3) .
C14 H14A 0.9700 .
C14 H14B 0.9700 .
C15 O1 1.434(2) .
C15 H15A 0.9700 .
C15 H15B 0.9700 .
C16 O1 1.420(2) .
C16 C17 1.484(3) .
C16 H16A 0.9700 .
C16 H16B 0.9700 .
C17 O2 1.427(3) .
C17 H17A 0.9700 .
C17 H17B 0.9700 .
C18 O2 1.414(3) .
C18 C19 1.496(4) .
C18 H18A 0.9700 .
C18 H18B 0.9700 .
C19 N4 1.472(3) .
C19 H19A 0.9700 .
C19 H19B 0.9700 .
N3 C14 1.4667(19) 3_565
N3 C14 1.4667(19) 2_665
N4 C19 1.472(3) 3_565
N4 C19 1.472(3) 2_665
